data_7015907
loop_
_publ_author_name
'Bowmaker, Graham A.'
'Di Nicola, Corrado'
'Pettinari, Claudio'
'Skelton, Brian W.'
'Somers, Neil'
'White, Allan H.'

_publ_section_title
;
 Mechanochemical synthesis in copper(II) halide/pyridine systems:
 single crystal X-ray diffraction and IR spectroscopic studies.
;
_journal_issue 18
_journal_name_full 'Dalton transactions (Cambridge, England : 2003)'
_journal_page_first 5102
_journal_page_last 5115
_journal_paper_doi 10.1039/c1dt10224a
_journal_volume 40
_journal_year 2011
_chemical_formula_moiety 'C20 H20 Cl Cu N4, 3(C5 H5 N), I3'
_chemical_formula_sum 'C35 H35 Cl Cu I3 N7'
_chemical_formula_weight 1033.39
_chemical_name_systematic
;
?
;
_space_group_IT_number 15
_symmetry_cell_setting monoclinic
_symmetry_space_group_name_Hall '-C 2yc'
_symmetry_space_group_name_H-M 'C 1 2/c 1'
_atom_sites_solution_hydrogens geom
_atom_sites_solution_primary direct
_atom_sites_solution_secondary difmap
_audit_creation_date 2010-10-18T14:50:35-00:00
_audit_creation_method 'WinGX routine CIF_UPDATE'
_cell_angle_alpha 90
_cell_angle_beta 100.672(8)
_cell_angle_gamma 90
_cell_formula_units_Z 4
_cell_length_a 28.778(3)
_cell_length_b 5.6989(4)
_cell_length_c 23.2753(18)
_cell_measurement_reflns_used 9312
_cell_measurement_temperature 100(2)
_cell_measurement_theta_max 34.2922
_cell_measurement_theta_min 2.8305
_cell_volume 3751.2(6)
_computing_cell_refinement
;
CrysAlisPro, Oxford Diffraction Ltd.,
Version 1.171.33.52 (release 06-11-2009 CrysAlis171 .NET)
(compiled Nov 6 2009,16:24:50)
;
_computing_data_collection
;
CrysAlisPro, Oxford Diffraction Ltd.,
Version 1.171.33.52 (release 06-11-2009 CrysAlis171 .NET)
(compiled Nov 6 2009,16:24:50)
;
_computing_data_reduction
;
CrysAlisPro, Oxford Diffraction Ltd.,
Version 1.171.33.52 (release 06-11-2009 CrysAlis171 .NET)
(compiled Nov 6 2009,16:24:50)
;
_computing_molecular_graphics 'OrtepII (Johnson, C. K. (1976)'
_computing_publication_material 'WinGX Farrugia, L. J. (1999)'
_computing_structure_refinement 'SHELXL-97 (Sheldrick, 2008)'
_diffrn_ambient_temperature 100(2)
_diffrn_detector_area_resol_mean 16.0009
_diffrn_measured_fraction_theta_full 0.997
_diffrn_measured_fraction_theta_max 0.96
_diffrn_measurement_device_type 'Oxford Diffraction Xcalibur diffractometer'
_diffrn_measurement_method '\w scans'
_diffrn_orient_matrix_UB_11 -0.0003944501
_diffrn_orient_matrix_UB_12 0.0130475556
_diffrn_orient_matrix_UB_13 -0.0303499326
_diffrn_orient_matrix_UB_21 0.0250042738
_diffrn_orient_matrix_UB_22 0.0046228616
_diffrn_orient_matrix_UB_23 0.0054635939
_diffrn_orient_matrix_UB_31 0.0009085373
_diffrn_orient_matrix_UB_32 -0.1235039805
_diffrn_orient_matrix_UB_33 -0.0030413009
_diffrn_radiation_monochromator graphite
_diffrn_radiation_type MoK\a
_diffrn_radiation_wavelength 0.71073
_diffrn_reflns_av_R_equivalents 0.0552
_diffrn_reflns_av_unetI/netI 0.0626
_diffrn_reflns_limit_h_max 44
_diffrn_reflns_limit_h_min -44
_diffrn_reflns_limit_k_max 8
_diffrn_reflns_limit_k_min -8
_diffrn_reflns_limit_l_max 36
_diffrn_reflns_limit_l_min -35
_diffrn_reflns_number 26599
_diffrn_reflns_theta_full 33.5
_diffrn_reflns_theta_max 34.33
_diffrn_reflns_theta_min 2.88
_exptl_absorpt_coefficient_mu 3.157
_exptl_absorpt_correction_T_max 0.89
_exptl_absorpt_correction_T_min 0.565
_exptl_absorpt_correction_type analytical
_exptl_absorpt_process_details
;
CrysAlisPro, Oxford Diffraction Ltd.,
Version 1.171.33.52 (release 06-11-2009 CrysAlis171 .NET)
(compiled Nov 6 2009,16:24:50)
Analytical numeric absorption correction using a multifaceted crystal
model based on expressions derived by R.C. Clark & J.S.
(Clark, R. C. & Reid, J. S. (1995). Acta Cryst. A51, 887-897)
;
_exptl_crystal_colour black
_exptl_crystal_density_diffrn 1.83
_exptl_crystal_density_method 'not measured'
_exptl_crystal_description needle
_exptl_crystal_F_000 1996
_exptl_crystal_size_max 0.31
_exptl_crystal_size_mid 0.05
_exptl_crystal_size_min 0.04
_refine_diff_density_max 2.338
_refine_diff_density_min -0.591
_refine_diff_density_rms 0.167
_refine_ls_extinction_method none
_refine_ls_goodness_of_fit_ref 0.9
_refine_ls_hydrogen_treatment constr
_refine_ls_matrix_type full
_refine_ls_number_parameters 215
_refine_ls_number_reflns 7522
_refine_ls_number_restraints 0
_refine_ls_restrained_S_all 0.9
_refine_ls_R_factor_all 0.0601
_refine_ls_R_factor_gt 0.0404
_refine_ls_shift/su_max 0.001
_refine_ls_shift/su_mean 0
_refine_ls_structure_factor_coef Fsqd
_refine_ls_weighting_details 'calc w=1/[\s^2^(Fo^2^)+(0.0385P)^2^] where P=(Fo^2^+2Fc^2^)/3'
_refine_ls_weighting_scheme calc
_refine_ls_wR_factor_gt 0.0777
_refine_ls_wR_factor_ref 0.0814
_reflns_number_gt 5526
_reflns_number_total 7522
_reflns_threshold_expression I>2\s(I)
_cod_duplicate_entry 7015898
_cod_data_source_file c1dt10224a.txt
_cod_data_source_block gb1071b
_cod_original_cell_volume 3751.2(5)
_cod_original_sg_symbol_Hall '-c 2yc'
_cod_database_code 7015907

loop_
_symmetry_equiv_pos_as_xyz
'x, y, z'
'-x, y, -z+1/2'
'x+1/2, y+1/2, z'
'-x+1/2, y+1/2, -z+1/2'
'-x, -y, -z'
'x, -y, z-1/2'
'-x+1/2, -y+1/2, -z'
'x+1/2, -y+1/2, z-1/2'

loop_
_atom_site_label
_atom_site_type_symbol
_atom_site_fract_x
_atom_site_fract_y
_atom_site_fract_z
_atom_site_U_iso_or_equiv
_atom_site_adp_type
_atom_site_occupancy
_atom_site_symmetry_multiplicity
_atom_site_calc_flag
_atom_site_refinement_flags
_atom_site_disorder_assembly
_atom_site_disorder_group
Cu1 Cu 0 0.44569(8) 0.75 0.01707(10) Uani 1 2 d S . .
Cl1 Cl 0 -0.02263(15) 0.75 0.01792(17) Uani 1 2 d S . .
N11 N 0.04592(7) 0.4614(4) 0.69296(9) 0.0164(4) Uani 1 1 d . . .
C12 C 0.07732(9) 0.6379(5) 0.69510(12) 0.0203(5) Uani 1 1 d . . .
H12 H 0.0779 0.7569 0.7238 0.024 Uiso 1 1 calc R . .
C13 C 0.10876(9) 0.6515(5) 0.65687(12) 0.0205(5) Uani 1 1 d . . .
H13 H 0.1302 0.7791 0.659 0.025 Uiso 1 1 calc R . .
C14 C 0.10859(10) 0.4783(5) 0.61571(13) 0.0226(6) Uani 1 1 d . . .
H14 H 0.13 0.4839 0.5892 0.027 Uiso 1 1 calc R . .
C15 C 0.07669(10) 0.2961(5) 0.61352(13) 0.0257(6) Uani 1 1 d . . .
H15 H 0.0758 0.1743 0.5855 0.031 Uiso 1 1 calc R . .
C16 C 0.04601(10) 0.2940(5) 0.65291(12) 0.0223(6) Uani 1 1 d . . .
H16 H 0.0241 0.1683 0.6513 0.027 Uiso 1 1 calc R . .
N21 N -0.05591(7) 0.4571(4) 0.68192(9) 0.0168(4) Uani 1 1 d . . .
C22 C -0.06062(9) 0.6342(5) 0.64311(11) 0.0199(5) Uani 1 1 d . . .
H22 H -0.0376 0.7554 0.6483 0.024 Uiso 1 1 calc R . .
C23 C -0.09762(9) 0.6470(5) 0.59607(12) 0.0229(6) Uani 1 1 d . . .
H23 H -0.1 0.7755 0.5697 0.028 Uiso 1 1 calc R . .
C24 C -0.13106(9) 0.4711(5) 0.58786(12) 0.0232(6) Uani 1 1 d . . .
H24 H -0.1566 0.4749 0.5555 0.028 Uiso 1 1 calc R . .
C25 C -0.12671(9) 0.2897(5) 0.62760(12) 0.0224(6) Uani 1 1 d . . .
H25 H -0.1494 0.1668 0.6231 0.027 Uiso 1 1 calc R . .
C26 C -0.08903(9) 0.2881(5) 0.67408(12) 0.0203(5) Uani 1 1 d . . .
H26 H -0.0865 0.163 0.7015 0.024 Uiso 1 1 calc R . .
N31 N 0.66579(9) 0.5161(4) 0.26030(11) 0.0261(5) Uani 1 1 d . . .
C32 C 0.69504(11) 0.3322(5) 0.26280(14) 0.0298(7) Uani 1 1 d . . .
H32 H 0.6869 0.2098 0.2351 0.036 Uiso 1 1 calc R . .
C33 C 0.73629(11) 0.3107(6) 0.30345(15) 0.0322(7) Uani 1 1 d . . .
H33 H 0.756 0.1773 0.3032 0.039 Uiso 1 1 calc R . .
C34 C 0.74844(11) 0.4849(5) 0.34432(15) 0.0325(7) Uani 1 1 d . . .
H34 H 0.7765 0.4735 0.373 0.039 Uiso 1 1 calc R . .
C35 C 0.71879(10) 0.6777(6) 0.34274(13) 0.0281(6) Uani 1 1 d . . .
H35 H 0.7261 0.8016 0.3703 0.034 Uiso 1 1 calc R . .
C36 C 0.67835(10) 0.6849(5) 0.30001(13) 0.0257(6) Uani 1 1 d . . .
H36 H 0.6583 0.8179 0.2988 0.031 Uiso 1 1 calc R . .
N41 N 0.97521(11) 0.0061(6) 0.54551(13) 0.0396(8) Uani 0.5 1 d P . 1
C41 C 0.97521(11) 0.0061(6) 0.54551(13) 0.0396(8) Uani 0.5 1 d P . 2
H41 H 0.9581 0.0107 0.5767 0.047 Uiso 0.5 1 calc PR . 2
C42 C 0.97012(11) 0.1818(7) 0.50409(15) 0.0423(9) Uani 1 1 d . . .
H42 H 0.9494 0.3098 0.5066 0.051 Uiso 1 1 calc R . 1
C43 C 0.99518(11) 0.1713(7) 0.45911(14) 0.0356(7) Uani 1 1 d . . .
H43 H 0.9914 0.2928 0.4307 0.043 Uiso 1 1 calc R . .
I1 I 0.825514(6) 0.00188(3) 0.458130(9) 0.02631(6) Uani 1 1 d . . .
I2 I 0.75 0.25 0.5 0.02014(6) Uani 1 2 d S . .

loop_
_atom_site_aniso_label
_atom_site_aniso_U_11
_atom_site_aniso_U_22
_atom_site_aniso_U_33
_atom_site_aniso_U_23
_atom_site_aniso_U_13
_atom_site_aniso_U_12
Cu1 0.01010(19) 0.0263(2) 0.0147(2) 0 0.00215(16) 0
Cl1 0.0139(4) 0.0175(4) 0.0222(4) 0 0.0030(3) 0
N11 0.0128(9) 0.0202(11) 0.0160(10) -0.0004(8) 0.0025(8) 0.0012(8)
C12 0.0146(11) 0.0249(14) 0.0210(13) 0.0000(11) 0.0021(10) -0.0001(10)
C13 0.0147(11) 0.0238(14) 0.0236(13) 0.0002(11) 0.0052(10) -0.0023(10)
C14 0.0188(12) 0.0267(15) 0.0245(14) -0.0008(11) 0.0094(11) 0.0002(11)
C15 0.0295(15) 0.0241(15) 0.0267(14) -0.0066(11) 0.0143(12) -0.0025(12)
C16 0.0236(13) 0.0217(14) 0.0229(13) -0.0017(11) 0.0077(11) -0.0034(11)
N21 0.0124(9) 0.0207(11) 0.0175(10) -0.0008(8) 0.0033(8) 0.0001(8)
C22 0.0174(12) 0.0205(13) 0.0216(13) -0.0001(10) 0.0028(10) -0.0039(10)
C23 0.0192(13) 0.0254(14) 0.0230(13) 0.0046(11) 0.0008(11) -0.0016(11)
C24 0.0154(12) 0.0321(16) 0.0204(13) -0.0018(11) -0.0011(10) -0.0015(11)
C25 0.0145(11) 0.0241(14) 0.0273(14) -0.0014(11) 0.0006(10) -0.0041(10)
C26 0.0145(11) 0.0212(14) 0.0251(13) 0.0033(11) 0.0034(10) -0.0013(10)
N31 0.0254(12) 0.0246(13) 0.0280(13) 0.0041(10) 0.0047(10) -0.0017(10)
C32 0.0352(16) 0.0243(15) 0.0335(16) -0.0008(13) 0.0154(14) -0.0019(13)
C33 0.0277(15) 0.0269(16) 0.0468(19) 0.0113(14) 0.0196(14) 0.0081(13)
C34 0.0199(13) 0.044(2) 0.0333(16) 0.0148(14) 0.0036(12) 0.0003(13)
C35 0.0256(14) 0.0318(16) 0.0264(14) 0.0001(12) 0.0034(12) -0.0062(13)
C36 0.0240(14) 0.0207(14) 0.0330(16) 0.0046(12) 0.0068(12) 0.0021(11)
N41 0.0307(15) 0.066(2) 0.0242(14) -0.0115(14) 0.0115(12) -0.0229(15)
C41 0.0307(15) 0.066(2) 0.0242(14) -0.0115(14) 0.0115(12) -0.0229(15)
C42 0.0260(16) 0.069(3) 0.0320(17) -0.0139(17) 0.0070(13) -0.0197(17)
C43 0.0304(16) 0.051(2) 0.0260(15) -0.0040(14) 0.0056(13) -0.0146(15)
I1 0.01861(9) 0.03146(11) 0.02957(10) -0.00142(8) 0.00631(7) 0.00347(7)
I2 0.01251(10) 0.02556(13) 0.02192(12) -0.00042(10) 0.00204(8) -0.00256(9)

loop_
_atom_type_symbol
_atom_type_description
_atom_type_scat_dispersion_real
_atom_type_scat_dispersion_imag
_atom_type_scat_source
C C 0.0033 0.0016 'International Tables Vol C Tables 4.2.6.8 and 6.1.1.4'
H H 0 0 'International Tables Vol C Tables 4.2.6.8 and 6.1.1.4'
Cl Cl 0.1484 0.1585 'International Tables Vol C Tables 4.2.6.8 and 6.1.1.4'
Cu Cu 0.3201 1.2651 'International Tables Vol C Tables 4.2.6.8 and 6.1.1.4'
I I -0.4742 1.8119 'International Tables Vol C Tables 4.2.6.8 and 6.1.1.4'
N N 0.0061 0.0033 'International Tables Vol C Tables 4.2.6.8 and 6.1.1.4'

loop_
_exptl_crystal_face_index_h
_exptl_crystal_face_index_k
_exptl_crystal_face_index_l
_exptl_crystal_face_perp_dist
0 -1 0 0.1546
0 1 0 0.1562
-1 0 0 0.0279
1 0 0 0.0138
0 0 1 0.0215
0 0 -1 0.0237

loop_
_geom_angle_atom_site_label_1
_geom_angle_atom_site_label_2
_geom_angle_atom_site_label_3
_geom_angle
_geom_angle_site_symmetry_1
_geom_angle_site_symmetry_3
_geom_angle_publ_flag
N21 Cu1 N21 176.34(13) 2_556 . ?
N21 Cu1 N11 89.50(8) 2_556 . ?
N21 Cu1 N11 90.34(8) . . ?
N21 Cu1 N11 90.34(8) 2_556 2_556 ?
N21 Cu1 N11 89.50(8) . 2_556 ?
N11 Cu1 N11 174.96(12) . 2_556 ?
N21 Cu1 Cl1 91.83(6) 2_556 . ?
N21 Cu1 Cl1 91.83(6) . . ?
N11 Cu1 Cl1 92.52(6) . . ?
N11 Cu1 Cl1 92.52(6) 2_556 . ?
C16 N11 C12 118.1(2) . . ?
C16 N11 Cu1 120.53(17) . . ?
C12 N11 Cu1 121.31(18) . . ?
N11 C12 C13 122.2(3) . . ?
N11 C12 H12 118.9 . . ?
C13 C12 H12 118.9 . . ?
C14 C13 C12 119.3(3) . . ?
C14 C13 H13 120.3 . . ?
C12 C13 H13 120.3 . . ?
C13 C14 C15 118.8(3) . . ?
C13 C14 H14 120.6 . . ?
C15 C14 H14 120.6 . . ?
C14 C15 C16 118.9(3) . . ?
C14 C15 H15 120.6 . . ?
C16 C15 H15 120.6 . . ?
N11 C16 C15 122.7(3) . . ?
N11 C16 H16 118.7 . . ?
C15 C16 H16 118.7 . . ?
C26 N21 C22 117.8(2) . . ?
C26 N21 Cu1 121.35(18) . . ?
C22 N21 Cu1 120.85(17) . . ?
N21 C22 C23 122.6(2) . . ?
N21 C22 H22 118.7 . . ?
C23 C22 H22 118.7 . . ?
C24 C23 C22 119.2(3) . . ?
C24 C23 H23 120.4 . . ?
C22 C23 H23 120.4 . . ?
C25 C24 C23 118.6(3) . . ?
C25 C24 H24 120.7 . . ?
C23 C24 H24 120.7 . . ?
C24 C25 C26 119.4(2) . . ?
C24 C25 H25 120.3 . . ?
C26 C25 H25 120.3 . . ?
N21 C26 C25 122.4(2) . . ?
N21 C26 H26 118.8 . . ?
C25 C26 H26 118.8 . . ?
C36 N31 C32 116.5(3) . . ?
N31 C32 C33 123.6(3) . . ?
N31 C32 H32 118.2 . . ?
C33 C32 H32 118.2 . . ?
C34 C33 C32 119.1(3) . . ?
C34 C33 H33 120.4 . . ?
C32 C33 H33 120.4 . . ?
C33 C34 C35 118.5(3) . . ?
C33 C34 H34 120.7 . . ?
C35 C34 H34 120.7 . . ?
C36 C35 C34 118.2(3) . . ?
C36 C35 H35 120.9 . . ?
C34 C35 H35 120.9 . . ?
N31 C36 C35 124.0(3) . . ?
N31 C36 H36 118 . . ?
C35 C36 H36 118 . . ?
C43 N41 C42 118.6(3) 5_756 . ?
C43 C42 N41 119.8(4) . . ?
C43 C42 H42 120.1 . . ?
N41 C42 H42 120.1 . . ?
C41 C43 C42 121.6(3) 5_756 . ?
N41 C43 C42 121.6(3) 5_756 . ?
C41 C43 H43 119.2 5_756 . ?
N41 C43 H43 119.2 5_756 . ?
C42 C43 H43 119.2 . . ?
I1 I2 I1 180.000(7) 7_656 . ?

loop_
_geom_bond_atom_site_label_1
_geom_bond_atom_site_label_2
_geom_bond_distance
_geom_bond_site_symmetry_2
_geom_bond_publ_flag
Cu1 N21 2.040(2) 2_556 ?
Cu1 N21 2.040(2) . ?
Cu1 N11 2.041(2) . ?
Cu1 N11 2.041(2) 2_556 ?
Cu1 Cl1 2.6689(10) . ?
Cu1 Cl1 3.0300(10) 1_565 ?
N11 C16 1.334(3) . ?
N11 C12 1.346(3) . ?
C12 C13 1.384(4) . ?
C12 H12 0.95 . ?
C13 C14 1.375(4) . ?
C13 H13 0.95 . ?
C14 C15 1.381(4) . ?
C14 H14 0.95 . ?
C15 C16 1.386(4) . ?
C15 H15 0.95 . ?
C16 H16 0.95 . ?
N21 C26 1.343(3) . ?
N21 C22 1.344(3) . ?
C22 C23 1.381(4) . ?
C22 H22 0.95 . ?
C23 C24 1.378(4) . ?
C23 H23 0.95 . ?
C24 C25 1.377(4) . ?
C24 H24 0.95 . ?
C25 C26 1.383(4) . ?
C25 H25 0.95 . ?
C26 H26 0.95 . ?
N31 C36 1.336(4) . ?
N31 C32 1.339(4) . ?
C32 C33 1.380(5) . ?
C32 H32 0.95 . ?
C33 C34 1.374(5) . ?
C33 H33 0.95 . ?
C34 C35 1.388(4) . ?
C34 H34 0.95 . ?
C35 C36 1.384(4) . ?
C35 H35 0.95 . ?
C36 H36 0.95 . ?
N41 C43 1.339(5) 5_756 ?
N41 C42 1.379(5) . ?
C42 C43 1.378(4) . ?
C42 H42 0.95 . ?
C43 C41 1.339(5) 5_756 ?
C43 N41 1.339(5) 5_756 ?
C43 H43 0.95 . ?
I1 I2 2.9079(2) . ?
I2 I1 2.9079(3) 7_656 ?
